data_7046414
loop_
_publ_author_name
'Handzlik, Gabriela'
'Sieklucka, Barbara'
'Pinkowicz, Dawid'

_publ_section_title
;
 Cross-linking of cyanide magnetic coordination polymers by rational
 insertion of formate, cyanide or azide.
;
_journal_issue 34
_journal_name_full 'Dalton transactions (Cambridge, England : 2003)'
_journal_page_first 11888
_journal_page_last 11894
_journal_paper_doi 10.1039/c8dt01513a
_journal_volume 47
_journal_year 2018
_chemical_formula_sum 'C18 Mn4 N22 Nb2 O6'
_chemical_formula_weight 1025.98
_chemical_name_systematic Mn2NbCN
_chemical_properties_physical Air-sensitive
_space_group_crystal_system tetragonal
_space_group_IT_number 140
_space_group_name_Hall '-I 4 2c'
_space_group_name_H-M_alt 'I 4/m c m'
_symmetry_space_group_name_Hall '-I 4 2c'
_symmetry_space_group_name_H-M 'I 4/m c m'
_audit_creation_method SHELXL-2014/7
_audit_update_record
;
2018-04-08 deposited with the CCDC.
2018-05-21 downloaded from the CCDC.
;
_cell_angle_alpha 90
_cell_angle_beta 90
_cell_angle_gamma 90
_cell_formula_units_Z 2
_cell_length_a 11.83052(9)
_cell_length_b 11.83052(9)
_cell_length_c 13.53251(18)
_cell_measurement_reflns_used 6874
_cell_measurement_temperature 120(2)
_cell_measurement_theta_max 28.4300
_cell_measurement_theta_min 3.4370
_cell_volume 1894.03(3)
_computing_structure_refinement 'SHELXL-2014/7 (Sheldrick, 2014)'
_diffrn_ambient_temperature 120(2)
_diffrn_measured_fraction_theta_full 0.998
_diffrn_measured_fraction_theta_max 0.985
_diffrn_measurement_device_type 'Agilent SuperNova'
_diffrn_radiation_type MoK\a
_diffrn_radiation_wavelength 0.71073
_diffrn_reflns_av_R_equivalents 0.0331
_diffrn_reflns_av_unetI/netI 0.0132
_diffrn_reflns_Laue_measured_fraction_full 0.998
_diffrn_reflns_Laue_measured_fraction_max 0.985
_diffrn_reflns_limit_h_max 15
_diffrn_reflns_limit_h_min -15
_diffrn_reflns_limit_k_max 14
_diffrn_reflns_limit_k_min -15
_diffrn_reflns_limit_l_max 17
_diffrn_reflns_limit_l_min -18
_diffrn_reflns_number 12366
_diffrn_reflns_point_group_measured_fraction_full 0.998
_diffrn_reflns_point_group_measured_fraction_max 0.985
_diffrn_reflns_theta_full 25.242
_diffrn_reflns_theta_max 28.589
_diffrn_reflns_theta_min 3.010
_exptl_absorpt_coefficient_mu 1.940
_exptl_absorpt_correction_T_max 0.915
_exptl_absorpt_correction_T_min 0.765
_exptl_absorpt_correction_type gaussian
_exptl_absorpt_process_details CrysAlisPro
_exptl_crystal_colour red
_exptl_crystal_density_diffrn 1.799
_exptl_crystal_description prism
_exptl_crystal_F_000 984
_exptl_crystal_preparation 'Magnetic properties'
_exptl_crystal_size_max 0.1
_exptl_crystal_size_mid 0.1
_exptl_crystal_size_min 0.05
_refine_diff_density_max 0.496
_refine_diff_density_min -0.481
_refine_diff_density_rms 0.079
_refine_ls_extinction_method none
_refine_ls_goodness_of_fit_ref 1.176
_refine_ls_hydrogen_treatment undef
_refine_ls_matrix_type full
_refine_ls_number_parameters 54
_refine_ls_number_reflns 668
_refine_ls_number_restraints 30
_refine_ls_restrained_S_all 1.180
_refine_ls_R_factor_all 0.0241
_refine_ls_R_factor_gt 0.0199
_refine_ls_shift/su_max 0.000
_refine_ls_shift/su_mean 0.000
_refine_ls_structure_factor_coef Fsqd
_refine_ls_weighting_details 'w=1/[\s^2^(Fo^2^)+(0.0166P)^2^+8.2356P] where P=(Fo^2^+2Fc^2^)/3'
_refine_ls_weighting_scheme calc
_refine_ls_wR_factor_gt 0.0539
_refine_ls_wR_factor_ref 0.0561
_reflns_Friedel_coverage 0.000
_reflns_number_gt 610
_reflns_number_total 668
_reflns_threshold_expression 'I > 2\s(I)'
_cod_data_source_file c8dt01513a2.cif
_cod_data_source_block shelx
_cod_depositor_comments 'Adding full bibliography for 7046412--7046415.cif.'
_cod_original_cell_volume 1894.03(4)
_cod_database_code 7046414
_shelx_shelxl_version_number 2014/7
_shelx_space_group_comment
;
The symmetry employed for this shelxl refinement is uniquely defined
by the following loop, which should always be used as a source of
symmetry information in preference to the above space-group names.
They are only intended as comments.
;

loop_
_space_group_symop_operation_xyz
'x, y, z'
'x, -y, -z+1/2'
'-x, -y, z'
'-x, y, -z+1/2'
'y, x, -z+1/2'
'y, -x, z'
'-y, x, z'
'-y, -x, -z+1/2'
'x+1/2, y+1/2, z+1/2'
'x+1/2, -y+1/2, -z+1'
'-x+1/2, -y+1/2, z+1/2'
'-x+1/2, y+1/2, -z+1'
'y+1/2, x+1/2, -z+1'
'y+1/2, -x+1/2, z+1/2'
'-y+1/2, x+1/2, z+1/2'
'-y+1/2, -x+1/2, -z+1'
'-x, -y, -z'
'-x, y, z-1/2'
'x, y, -z'
'x, -y, z-1/2'
'-y, -x, z-1/2'
'-y, x, -z'
'y, -x, -z'
'y, x, z-1/2'
'-x+1/2, -y+1/2, -z+1/2'
'-x+1/2, y+1/2, z'
'x+1/2, y+1/2, -z+1/2'
'x+1/2, -y+1/2, z'
'-y+1/2, -x+1/2, z'
'-y+1/2, x+1/2, -z+1/2'
'y+1/2, -x+1/2, -z+1/2'
'y+1/2, x+1/2, z'

loop_
_atom_site_label
_atom_site_type_symbol
_atom_site_fract_x
_atom_site_fract_y
_atom_site_fract_z
_atom_site_U_iso_or_equiv
_atom_site_adp_type
_atom_site_occupancy
_atom_site_site_symmetry_order
_atom_site_calc_flag
_atom_site_refinement_flags_posn
_atom_site_refinement_flags_adp
_atom_site_refinement_flags_occupancy
_atom_site_disorder_assembly
_atom_site_disorder_group
Nb Nb 0.0000 0.0000 0.2500 0.00685(13) Uani 1 8 d S T P . .
Mn Mn -0.33174(4) 0.16826(4) 0.0000 0.00820(15) Uani 1 4 d S T P . .
N1 N -0.22611(16) 0.08555(17) 0.11467(14) 0.0204(4) Uani 1 1 d . . . . .
O1 O -0.189(2) 0.311(2) 0.0000 0.052(9) Uani 0.5 4 d S TU P . .
N10 N -0.198(3) 0.302(3) 0.0000 0.030(5) Uani 0.5 4 d S TU P . .
C1 C -0.14944(18) 0.05792(17) 0.16094(15) 0.0140(4) Uani 1 1 d . . . . .
C2 C -0.468(9) 0.032(9) 0.0000 0.019(11) Uani 0.5 4 d S TU P . .
N2 N -0.464(7) 0.036(7) 0.0000 0.012(9) Uani 0.5 4 d S TU P . .
O2 O -0.1165(6) 0.3835(6) -0.1979(7) 0.075(3) Uani 0.5 2 d S TU P A 1
N4 N -0.0540(14) 0.4460(14) -0.2342(17) 0.089(8) Uani 0.25 2 d S T P B 2

loop_
_atom_site_aniso_label
_atom_site_aniso_U_11
_atom_site_aniso_U_22
_atom_site_aniso_U_33
_atom_site_aniso_U_23
_atom_site_aniso_U_13
_atom_site_aniso_U_12
Nb 0.00717(16) 0.00717(16) 0.0062(2) 0.000 0.000 0.000
Mn 0.00784(19) 0.00784(19) 0.0089(3) 0.000 0.000 0.0006(2)
N1 0.0178(9) 0.0250(10) 0.0184(9) 0.0009(8) -0.0041(8) 0.0049(7)
O1 0.051(10) 0.051(10) 0.054(10) 0.000 0.000 -0.032(7)
N10 0.026(5) 0.026(5) 0.038(9) 0.000 0.000 -0.024(6)
C1 0.0154(10) 0.0138(10) 0.0127(9) 0.0004(8) -0.0004(8) -0.0007(7)
C2 0.018(12) 0.018(12) 0.021(14) 0.000 0.000 0.002(8)
N2 0.011(9) 0.011(9) 0.015(11) 0.000 0.000 0.002(7)
O2 0.077(3) 0.077(3) 0.072(5) -0.025(4) -0.025(4) 0.028(4)
N4 0.109(13) 0.109(13) 0.048(14) -0.012(11) -0.012(11) -0.004(13)

loop_
_atom_type_symbol
_atom_type_description
_atom_type_scat_dispersion_real
_atom_type_scat_dispersion_imag
_atom_type_scat_source
C C 0.0033 0.0016 'International Tables Vol C Tables 4.2.6.8 and 6.1.1.4'
N N 0.0061 0.0033 'International Tables Vol C Tables 4.2.6.8 and 6.1.1.4'
O O 0.0106 0.0060 'International Tables Vol C Tables 4.2.6.8 and 6.1.1.4'
Mn Mn 0.3368 0.7283 'International Tables Vol C Tables 4.2.6.8 and 6.1.1.4'
Nb Nb -2.0727 0.6215 'International Tables Vol C Tables 4.2.6.8 and 6.1.1.4'

loop_
_geom_angle_atom_site_label_1
_geom_angle_atom_site_label_2
_geom_angle_atom_site_label_3
_geom_angle
_geom_angle_site_symmetry_1
_geom_angle_site_symmetry_3
C1 Nb C1 140.16(10) 7 4
C1 Nb C1 144.48(10) 7 8
C1 Nb C1 73.28(5) 4 8
C1 Nb C1 115.12(11) 7 6
C1 Nb C1 78.91(11) 4 6
C1 Nb C1 76.21(11) 8 6
C1 Nb C1 78.91(11) 7 2
C1 Nb C1 115.12(11) 4 2
C1 Nb C1 73.28(5) 8 2
C1 Nb C1 140.16(10) 6 2
C1 Nb C1 73.28(5) 7 3
C1 Nb C1 76.21(11) 4 3
C1 Nb C1 140.16(10) 8 3
C1 Nb C1 73.28(5) 6 3
C1 Nb C1 144.48(10) 2 3
C1 Nb C1 76.21(11) 7 5
C1 Nb C1 73.28(5) 4 5
C1 Nb C1 115.12(11) 8 5
C1 Nb C1 144.48(10) 6 5
C1 Nb C1 73.28(5) 2 5
C1 Nb C1 78.91(11) 3 5
C1 Nb C1 73.27(5) 7 .
C1 Nb C1 144.48(10) 4 .
C1 Nb C1 78.91(11) 8 .
C1 Nb C1 73.28(5) 6 .
C1 Nb C1 76.21(11) 2 .
C1 Nb C1 115.12(11) 3 .
C1 Nb C1 140.16(10) 5 .
N10 Mn N2 180.0 . .
N10 Mn N1 85.05(5) . 32_455
N2 Mn N1 94.95(5) . 32_455
N10 Mn N1 85.05(5) . 13_454
N2 Mn N1 94.95(5) . 13_454
N1 Mn N1 88.71(10) 32_455 13_454
N10 Mn N1 85.05(5) . 19
N2 Mn N1 94.95(5) . 19
N1 Mn N1 170.09(11) 32_455 19
N1 Mn N1 90.44(10) 13_454 19
N10 Mn N1 85.05(5) . .
N2 Mn N1 94.95(5) . .
N1 Mn N1 90.44(10) 32_455 .
N1 Mn N1 170.09(11) 13_454 .
N1 Mn N1 88.71(10) 19 .
N10 Mn C2 180.0 . .
N2 Mn C2 0.000(1) . .
N1 Mn C2 94.95(5) 32_455 .
N1 Mn C2 94.95(5) 13_454 .
N1 Mn C2 94.95(5) 19 .
N1 Mn C2 94.95(5) . .
N10 Mn O1 0.0 . .
N2 Mn O1 180.0 . .
N1 Mn O1 85.05(5) 32_455 .
N1 Mn O1 85.05(5) 13_454 .
N1 Mn O1 85.05(5) 19 .
N1 Mn O1 85.05(5) . .
C2 Mn O1 180(4) . .
C1 N1 Mn 161.86(18) . .
N1 C1 Nb 178.72(19) . .
C2 C2 N2 0.000(8) 17_455 17_455
C2 C2 Mn 180.00(2) 17_455 .
N2 C2 Mn 180(6) 17_455 .
C2 N2 N2 0.000(4) 17_455 17_455
C2 N2 Mn 180.0(13) 17_455 .
N2 N2 Mn 180.000(13) 17_455 .
N4 N4 N4 84.2(11) 4_554 2_564
N4 N4 N4 47.9(6) 4_554 3_565
N4 N4 N4 47.9(6) 2_564 3_565

loop_
_geom_bond_atom_site_label_1
_geom_bond_atom_site_label_2
_geom_bond_distance
_geom_bond_site_symmetry_2
Nb C1 2.247(2) 7
Nb C1 2.247(2) 4
Nb C1 2.247(2) 8
Nb C1 2.247(2) 6
Nb C1 2.247(2) 2
Nb C1 2.247(2) 3
Nb C1 2.247(2) 5
Nb C1 2.247(2) .
Mn N10 2.23(4) .
Mn N2 2.21(11) .
Mn N1 2.2197(19) 32_455
Mn N1 2.2197(19) 13_454
Mn N1 2.2197(19) 19
Mn N1 2.2197(19) .
Mn C2 2.27(15) .
Mn O1 2.38(4) .
N1 C1 1.150(3) .
C2 C2 1.1(3) 17_455
C2 N2 1.15(4) 17_455
N2 C2 1.15(4) 17_455
N2 N2 1.2(2) 17_455
N4 N4 1.35(4) 4_554
N4 N4 1.35(4) 2_564
N4 N4 1.81(5) 3_565
